data_7220800
loop_
_publ_author_name
'Zhang, He'
'Lv, Jing-Hua'
'Yu, Kai'
'Wang, Chun-Mei'
'Wang, Chun-Xiao'
'Wang, Lu'
'Zhou, Bai-Bin'

_publ_section_title
;
 1,4-Bis(imidazole)butane ligand and strontium(ii) directed 1-D chains
 based on basket-type molybdophosphates and transition metal (TM) linkers
;
_journal_issue 32
_journal_name_full CrystEngComm
_journal_page_first 6110
_journal_paper_doi 10.1039/C5CE00820D
_journal_volume 17
_journal_year 2015
_chemical_formula_moiety 'C30 H60 Cu Mo18 N12 O79 P6 Sr'
_chemical_formula_sum 'C30 H60 Cu Mo18 N12 O79 P6 Sr'
_chemical_formula_weight 3916.81
_chemical_name_systematic
; 
 ? 
;
_space_group_IT_number 14
_symmetry_cell_setting monoclinic
_symmetry_space_group_name_Hall '-P 2ybc'
_symmetry_space_group_name_H-M 'P 1 21/c 1'
_atom_sites_solution_hydrogens geom
_atom_sites_solution_primary direct
_atom_sites_solution_secondary difmap
_audit_block_doi 10.5517/cc14mx7x
_audit_creation_method SHELXL-97
_audit_update_record
;
2015-04-27 deposited with the CCDC.
2015-06-18 downloaded from the CCDC.
;
_cell_angle_alpha 90.00
_cell_angle_beta 97.1870(10)
_cell_angle_gamma 90.00
_cell_formula_units_Z 4
_cell_length_a 22.5048(15)
_cell_length_b 13.6765(9)
_cell_length_c 30.833(2)
_cell_measurement_reflns_used 5321
_cell_measurement_temperature 298(2)
_cell_measurement_theta_max 27.31
_cell_measurement_theta_min 2.57
_cell_volume 9415.4(11)
_computing_cell_refinement 'Bruker SMART'
_computing_data_collection 'Bruker SMART'
_computing_data_reduction 'Bruker SAINT'
_computing_molecular_graphics 'Bruker SHELXTL'
_computing_publication_material 'Bruker SHELXTL'
_computing_structure_refinement 'SHELXL-97 (Sheldrick, 1997)'
_computing_structure_solution 'SHELXS-97 (Sheldrick, 1990)'
_diffrn_ambient_temperature 298(2)
_diffrn_measured_fraction_theta_full 0.988
_diffrn_measured_fraction_theta_max 0.988
_diffrn_measurement_device_type 'CCD area detector'
_diffrn_measurement_method 'phi and omega scans'
_diffrn_radiation_monochromator graphite
_diffrn_radiation_source 'fine-focus sealed tube'
_diffrn_radiation_type MoK\a
_diffrn_radiation_wavelength 0.71073
_diffrn_reflns_av_R_equivalents 0.0491
_diffrn_reflns_av_sigmaI/netI 0.0702
_diffrn_reflns_limit_h_max 28
_diffrn_reflns_limit_h_min -27
_diffrn_reflns_limit_k_max 11
_diffrn_reflns_limit_k_min -17
_diffrn_reflns_limit_l_max 37
_diffrn_reflns_limit_l_min -39
_diffrn_reflns_number 54163
_diffrn_reflns_theta_full 27.54
_diffrn_reflns_theta_max 27.54
_diffrn_reflns_theta_min 0.91
_exptl_absorpt_coefficient_mu 3.315
_exptl_absorpt_correction_T_max 0.5163
_exptl_absorpt_correction_T_min 0.3075
_exptl_absorpt_correction_type multi-scan
_exptl_crystal_colour blue
_exptl_crystal_density_diffrn 2.763
_exptl_crystal_density_meas 0
_exptl_crystal_density_method 'not measured'
_exptl_crystal_description block
_exptl_crystal_F_000 7476.0
_exptl_crystal_size_max 0.24
_exptl_crystal_size_mid 0.20
_exptl_crystal_size_min 0.18
_refine_diff_density_max 2.448
_refine_diff_density_min -1.524
_refine_diff_density_rms 0.257
_refine_ls_extinction_method none
_refine_ls_goodness_of_fit_ref 1.054
_refine_ls_hydrogen_treatment constr
_refine_ls_matrix_type full
_refine_ls_number_parameters 1324
_refine_ls_number_reflns 21236
_refine_ls_number_restraints 572
_refine_ls_restrained_S_all 1.052
_refine_ls_R_factor_all 0.0716
_refine_ls_R_factor_gt 0.0438
_refine_ls_shift/su_max 0.001
_refine_ls_shift/su_mean 0.000
_refine_ls_structure_factor_coef Fsqd
_refine_ls_weighting_details 'calc w=1/[\s^2^(Fo^2^)+(0.0944P)^2^+255.1254P] where P=(Fo^2^+2Fc^2^)/3'
_refine_ls_weighting_scheme calc
_refine_ls_wR_factor_gt 0.0906
_refine_ls_wR_factor_ref 0.1091
_reflns_number_gt 14412
_reflns_number_total 21436
_reflns_threshold_expression >2sigma(I)
_cod_data_source_file c5ce00820d2.cif
_cod_data_source_block 111
_cod_depositor_comments
;
The following automatic conversions were performed:

'_symmetry_cell_setting' value 'Monoclinic' changed to 'monoclinic'
according to
/usr/data/users/saulius/crontab/automatic-downloads/rss-feeds/RSC/lib/dictionaries/cif_core.dic
dictionary named 'cif_core.dic' version 2.4.2 from 2011-04-26.

Automatic conversion script
Id: cif_fix_values 3271 2015-04-21 07:52:19Z andrius 

 Adding full bibliography for 7220800--7220804.cif.
;
_cod_original_cell_volume 9415.3(11)
_cod_original_sg_symbol_H-M P2(1)/c
_cod_database_code 7220800

loop_
_symmetry_equiv_pos_as_xyz
'x, y, z'
'-x, y+1/2, -z+1/2'
'-x, -y, -z'
'x, -y-1/2, z-1/2'

loop_
_atom_site_label
_atom_site_type_symbol
_atom_site_fract_x
_atom_site_fract_y
_atom_site_fract_z
_atom_site_U_iso_or_equiv
_atom_site_adp_type
_atom_site_occupancy
_atom_site_symmetry_multiplicity
_atom_site_calc_flag
_atom_site_refinement_flags
C1 C 0.2711(15) 0.541(2) 0.4706(10) 0.164(5) Uani 1 1 d DU
H1 H 0.2770 0.5859 0.4489 0.197 Uiso 1 1 calc R
N12 N 0.2180(12) 0.533(2) 0.4931(10) 0.168(5) Uani 1 1 d DU
H12 H 0.1888 0.5740 0.4919 0.201 Uiso 1 1 calc R
C2 C 0.2240(13) 0.443(2) 0.5181(10) 0.166(5) Uani 1 1 d DU
H2 H 0.1948 0.4155 0.5332 0.199 Uiso 1 1 calc R
C3 C 0.2837(14) 0.4022(18) 0.5156(10) 0.162(5) Uani 1 1 d DU
H3 H 0.2995 0.3457 0.5293 0.194 Uiso 1 1 calc R
C30 C 0.9001(13) 0.686(2) 0.5579(9) 0.097(3) Uani 1 1 d U
H30 H 0.8833 0.7342 0.5737 0.117 Uiso 1 1 calc R
N1 N 0.8930(11) 0.6741(19) 0.5161(8) 0.107(4) Uani 1 1 d U
H1A H 0.8700 0.7079 0.4974 0.129 Uiso 1 1 calc R
C4 C 0.8676(11) 0.5476(18) 0.6839(7) 0.073(3) Uani 1 1 d U
H4A H 0.8791 0.6151 0.6799 0.088 Uiso 1 1 calc R
H4B H 0.8245 0.5453 0.6836 0.088 Uiso 1 1 calc R
Mo1 Mo 0.23142(5) 0.26184(8) 0.25530(4) 0.0209(2) Uani 1 1 d .
Mo2 Mo 0.24223(5) -0.26097(8) 0.35157(4) 0.0223(2) Uani 1 1 d .
Mo3 Mo 0.08946(5) 0.10120(9) 0.35856(4) 0.0278(3) Uani 1 1 d .
Mo4 Mo 0.08941(5) -0.11316(8) 0.22630(4) 0.0232(2) Uani 1 1 d .
Mo5 Mo 0.13055(5) 0.03550(8) 0.13571(4) 0.0249(2) Uani 1 1 d .
Mo6 Mo 0.26366(5) -0.08456(8) 0.13498(4) 0.0232(2) Uani 1 1 d .
Mo7 Mo 0.23875(5) -0.22945(8) 0.23136(4) 0.0209(2) Uani 1 1 d .
Mo8 Mo 0.25854(5) 0.17113(8) 0.14739(4) 0.0231(2) Uani 1 1 d .
Mo9 Mo 0.46938(5) 0.02630(8) 0.26125(4) 0.0227(2) Uani 1 1 d .
Mo10 Mo 0.39065(5) 0.05417(9) 0.14771(4) 0.0265(3) Uani 1 1 d .
Mo11 Mo 0.40064(6) -0.03449(9) 0.48288(4) 0.0299(3) Uani 1 1 d .
Mo12 Mo 0.09299(5) -0.14469(9) 0.34700(4) 0.0258(3) Uani 1 1 d .
Mo13 Mo 0.26890(6) 0.08779(9) 0.47581(4) 0.0289(3) Uani 1 1 d .
Mo14 Mo 0.23554(5) 0.23170(8) 0.37550(4) 0.0247(2) Uani 1 1 d .
Mo15 Mo 0.27189(5) -0.16715(9) 0.46420(4) 0.0268(3) Uani 1 1 d .
Mo16 Mo 0.08583(5) 0.13114(8) 0.23788(4) 0.0232(2) Uani 1 1 d .
Mo17 Mo 0.47787(5) -0.00673(9) 0.38341(4) 0.0265(3) Uani 1 1 d .
Mo18 Mo 0.13879(6) -0.04290(9) 0.45591(4) 0.0307(3) Uani 1 1 d .
Sr1 Sr 0.33384(5) 0.00504(9) 0.31190(4) 0.0213(2) Uani 1 1 d .
Cu1 Cu 0.49633(7) 0.28100(12) 0.26011(5) 0.0254(3) Uani 1 1 d .
P1 P 0.22613(14) -0.0168(2) 0.37088(10) 0.0194(6) Uani 1 1 d .
P2 P 0.22272(14) 0.0171(2) 0.23443(10) 0.0178(6) Uani 1 1 d .
P3 P 0.36773(14) 0.2006(2) 0.23491(11) 0.0212(6) Uani 1 1 d .
P4 P 0.37435(14) -0.1445(2) 0.21775(11) 0.0213(7) Uani 1 1 d .
P5 P 0.37376(16) 0.1573(3) 0.41021(11) 0.0266(7) Uani 1 1 d .
P6 P 0.37730(16) -0.1892(2) 0.39352(11) 0.0248(7) Uani 1 1 d .
O1 O 0.2589(4) -0.1008(6) 0.3518(3) 0.0215(18) Uani 1 1 d .
O2 O 0.2464(4) -0.2518(6) 0.2918(3) 0.0244(19) Uani 1 1 d .
O4 O 0.4617(4) 0.0075(7) 0.3206(3) 0.027(2) Uani 1 1 d .
O5 O 0.1571(4) -0.1932(6) 0.2292(3) 0.0233(19) Uani 1 1 d .
O6 O 0.3981(4) 0.0974(6) 0.3749(3) 0.029(2) Uani 1 1 d .
O7 O 0.0804(4) 0.1151(7) 0.2978(3) 0.032(2) Uani 1 1 d .
O8 O 0.2390(4) 0.2556(7) 0.3162(3) 0.028(2) Uani 1 1 d .
O9 O 0.1601(4) -0.0163(6) 0.3525(3) 0.0242(19) Uani 1 1 d .
O10 O 0.2316(4) 0.2400(6) 0.1899(3) 0.027(2) Uani 1 1 d .
O11 O 0.3906(4) 0.1200(6) 0.2670(3) 0.0233(19) Uani 1 1 d .
O12 O 0.3225(4) 0.2636(6) 0.2546(3) 0.0247(19) Uani 1 1 d .
O13 O 0.2231(4) 0.0305(6) 0.1836(3) 0.0230(18) Uani 1 1 d .
O14 O 0.4422(4) 0.0430(7) 0.1978(3) 0.026(2) Uani 1 1 d .
O15 O 0.1516(4) 0.2174(7) 0.2494(3) 0.028(2) Uani 1 1 d .
O16 O 0.1061(4) 0.1237(7) 0.1728(3) 0.027(2) Uani 1 1 d .
O17 O 0.2390(4) -0.1754(6) 0.1701(3) 0.028(2) Uani 1 1 d .
O18 O 0.0834(4) -0.1302(7) 0.2857(3) 0.027(2) Uani 1 1 d .
O19 O 0.0468(4) 0.0089(7) 0.2239(3) 0.030(2) Uani 1 1 d .
O20 O 0.0795(4) 0.0435(7) 0.0905(3) 0.034(2) Uani 1 1 d .
O21 O 0.2293(4) -0.0286(6) 0.4218(3) 0.0232(19) Uani 1 1 d .
O22 O 0.3377(4) 0.1510(6) 0.1917(3) 0.0247(19) Uani 1 1 d .
O23 O 0.3330(4) -0.2550(6) 0.3662(3) 0.026(2) Uani 1 1 d .
O24 O 0.3308(4) -0.2224(6) 0.2312(3) 0.0224(18) Uani 1 1 d .
O25 O 0.3015(4) 0.0507(6) 0.1263(3) 0.0237(19) Uani 1 1 d .
O26 O 0.3427(4) -0.0799(6) 0.1803(3) 0.0245(19) Uani 1 1 d .
O27 O 0.2544(4) 0.1035(6) 0.2584(3) 0.0194(17) Uani 1 1 d .
O28 O 0.1891(4) 0.1391(7) 0.1153(3) 0.030(2) Uani 1 1 d .
O29 O 0.2395(4) 0.1773(7) 0.4374(3) 0.031(2) Uani 1 1 d .
O30 O 0.1921(4) -0.0469(7) 0.1064(3) 0.030(2) Uani 1 1 d .
O31 O 0.4195(4) 0.2629(6) 0.2239(3) 0.026(2) Uani 1 1 d .
O32 O 0.4520(4) -0.0207(7) 0.4410(3) 0.030(2) Uani 1 1 d .
O33 O 0.3934(4) -0.0776(6) 0.2569(3) 0.0234(19) Uani 1 1 d .
O34 O 0.3482(4) -0.1390(7) 0.4317(3) 0.028(2) Uani 1 1 d .
O35 O 0.2566(4) 0.0775(7) 0.3606(3) 0.0255(19) Uani 1 1 d .
O36 O 0.2572(4) -0.0748(6) 0.2492(3) 0.0226(18) Uani 1 1 d .
O37 O 0.3989(4) -0.1085(6) 0.3650(3) 0.0255(19) Uani 1 1 d .
O38 O 0.1576(3) 0.0094(6) 0.2434(3) 0.0202(18) Uani 1 1 d .
O39 O 0.1995(4) 0.0449(7) 0.4942(3) 0.032(2) Uani 1 1 d .
O40 O 0.4287(4) -0.1944(7) 0.2035(3) 0.029(2) Uani 1 1 d .
O41 O 0.1122(4) 0.0595(7) 0.4241(3) 0.032(2) Uani 1 1 d .
O42 O 0.2850(4) 0.2556(7) 0.1151(3) 0.032(2) Uani 1 1 d .
O43 O 0.3121(4) -0.0424(7) 0.4912(3) 0.033(2) Uani 1 1 d .
O44 O 0.1613(4) -0.2241(6) 0.3455(3) 0.027(2) Uani 1 1 d .
O45 O 0.2204(4) 0.3819(6) 0.2484(3) 0.031(2) Uani 1 1 d .
O46 O 0.3048(5) -0.2490(7) 0.5005(3) 0.035(2) Uani 1 1 d .
O47 O 0.4289(5) -0.2563(7) 0.4132(4) 0.039(3) Uani 1 1 d .
O48 O 0.2328(4) -0.3464(7) 0.2138(3) 0.032(2) Uani 1 1 d .
O49 O 0.0490(4) -0.0244(7) 0.3538(3) 0.032(2) Uani 1 1 d .
O50 O 0.0309(4) 0.2122(7) 0.2256(3) 0.034(2) Uani 1 1 d .
O51 O 0.5264(5) 0.0871(8) 0.3943(4) 0.041(3) Uani 1 1 d .
O52 O 0.2445(4) -0.2374(7) 0.4181(3) 0.029(2) Uani 1 1 d .
O53 O 0.3454(4) 0.0861(7) 0.4417(3) 0.028(2) Uani 1 1 d .
O54 O 0.2261(5) 0.3476(7) 0.3917(3) 0.036(2) Uani 1 1 d .
O55 O 0.2373(5) -0.3829(7) 0.3566(3) 0.035(2) Uani 1 1 d .
O56 O 0.1549(4) 0.1888(7) 0.3657(3) 0.028(2) Uani 1 1 d .
O57 O 0.0898(5) -0.0561(9) 0.4925(4) 0.047(3) Uani 1 1 d .
O58 O 0.2927(4) -0.1475(7) 0.0960(3) 0.032(2) Uani 1 1 d .
O59 O 0.3274(4) 0.2296(6) 0.3897(3) 0.028(2) Uani 1 1 d .
O60 O 0.2022(5) -0.1423(7) 0.4855(3) 0.036(2) Uani 1 1 d .
O61 O 0.0415(5) -0.2306(7) 0.3536(3) 0.038(2) Uani 1 1 d .
O62 O 0.1163(4) -0.1328(7) 0.4152(3) 0.032(2) Uani 1 1 d .
O63 O 0.4102(4) 0.1609(8) 0.1254(3) 0.040(3) Uani 1 1 d .
O64 O 0.5165(4) -0.0668(8) 0.2513(3) 0.035(2) Uani 1 1 d .
O65 O 0.5154(4) 0.1264(7) 0.2636(3) 0.036(2) Uani 1 1 d .
O66 O 0.0329(5) 0.1720(8) 0.3705(3) 0.039(2) Uani 1 1 d .
O67 O 0.2985(5) 0.1510(8) 0.5199(3) 0.042(3) Uani 1 1 d .
O68 O 0.0352(4) -0.1884(7) 0.2043(3) 0.033(2) Uani 1 1 d .
O69 O 0.4238(4) 0.2134(7) 0.4381(3) 0.038(2) Uani 1 1 d .
O70 O 0.1098(4) -0.0709(7) 0.1636(3) 0.030(2) Uani 1 1 d .
O71 O 0.4146(5) -0.0301(8) 0.1136(3) 0.040(3) Uani 1 1 d .
O72 O 0.5231(4) -0.1064(8) 0.3852(4) 0.040(3) Uani 1 1 d .
O73 O 0.4259(5) -0.1373(8) 0.5105(3) 0.041(3) Uani 1 1 d .
O74 O 0.4190(5) 0.0555(8) 0.5200(3) 0.041(3) Uani 1 1 d .
O75 O 0.5306(5) 0.2712(8) 0.1951(4) 0.048(3) Uani 1 1 d .
H75A H 0.5328 0.2160 0.1827 0.058 Uiso 1 1 d R
H75B H 0.5415 0.3227 0.1827 0.058 Uiso 1 1 d R
O76 O 0.4610(5) 0.2636(9) 0.3229(4) 0.054(3) Uani 1 1 d .
H76A H 0.4518 0.2071 0.3314 0.065 Uiso 1 1 d R
H76B H 0.4565 0.3133 0.3386 0.065 Uiso 1 1 d R
N2 N 0.9521(6) 0.5020(10) 0.7866(5) 0.040(3) Uani 1 1 d U
H2A H 0.9763 0.5191 0.8091 0.048 Uiso 1 1 calc R
N3 N 0.6586(6) 1.0429(10) 0.3709(4) 0.041(3) Uani 1 1 d U
N4 N 0.8967(6) 0.5115(10) 0.7254(4) 0.039(3) Uani 1 1 d U
N5 N 0.6295(6) 0.9081(11) 0.3399(5) 0.050(3) Uani 1 1 d U
H5 H 0.6184 0.8482 0.3362 0.060 Uiso 1 1 calc R
C5 C 0.9329(9) 0.5593(17) 0.7536(7) 0.065(3) Uani 1 1 d U
H5A H 0.9437 0.6245 0.7510 0.078 Uiso 1 1 calc R
N6 N 0.3927(11) 0.4990(14) 0.3412(8) 0.097(4) Uani 1 1 d DU
N7 N 0.8832(9) 0.9660(13) 0.3889(6) 0.073(4) Uani 1 1 d U
C6 C 0.7869(9) 1.0370(15) 0.4006(7) 0.059(2) Uani 1 1 d U
H6A H 0.7884 1.0065 0.4291 0.071 Uiso 1 1 calc R
H6B H 0.7680 0.9911 0.3791 0.071 Uiso 1 1 calc R
C7 C 0.6852(8) 1.1069(15) 0.4047(6) 0.055(3) Uani 1 1 d U
H7A H 0.6835 1.0763 0.4329 0.066 Uiso 1 1 calc R
H7B H 0.6623 1.1671 0.4039 0.066 Uiso 1 1 calc R
C8 C 0.7477(9) 1.1297(15) 0.3998(6) 0.057(3) Uani 1 1 d U
H8A H 0.7638 1.1729 0.4233 0.069 Uiso 1 1 calc R
H8B H 0.7491 1.1639 0.3724 0.069 Uiso 1 1 calc R
C9 C 0.6495(9) 1.0612(15) 0.3269(6) 0.056(3) Uani 1 1 d U
H9 H 0.6540 1.1205 0.3130 0.067 Uiso 1 1 calc R
C10 C 0.6323(9) 0.9738(14) 0.3080(6) 0.055(3) Uani 1 1 d U
H10 H 0.6241 0.9620 0.2781 0.066 Uiso 1 1 calc R
C11 C 0.9281(9) 0.4126(16) 0.7796(7) 0.065(3) Uani 1 1 d U
H11 H 0.9340 0.3583 0.7978 0.077 Uiso 1 1 calc R
C12 C 0.6468(8) 0.9513(14) 0.3785(6) 0.055(3) Uani 1 1 d U
H12A H 0.6498 0.9215 0.4058 0.065 Uiso 1 1 calc R
C13 C 0.8935(10) 0.4184(17) 0.7405(7) 0.070(3) Uani 1 1 d U
H13 H 0.8714 0.3676 0.7265 0.084 Uiso 1 1 calc R
N8 N 0.9116(9) 0.8237(14) 0.3716(6) 0.079(4) Uani 1 1 d U
H8 H 0.9149 0.7698 0.3578 0.095 Uiso 1 1 calc R
C14 C 0.4064(16) 0.582(2) 0.3214(11) 0.112(4) Uani 1 1 d U
H14 H 0.4403 0.6204 0.3293 0.134 Uiso 1 1 calc R
C15 C 0.9287(10) 0.9361(17) 0.4195(7) 0.068(3) Uani 1 1 d U
H15 H 0.9446 0.9718 0.4440 0.081 Uiso 1 1 calc R
N9 N 0.9406(11) 0.6059(19) 0.5752(8) 0.104(5) Uani 1 1 d U
C16 C 0.9469(10) 0.8470(17) 0.4088(7) 0.068(3) Uani 1 1 d U
H16 H 0.9773 0.8095 0.4237 0.081 Uiso 1 1 calc R
C17 C 0.8500(9) 1.0560(16) 0.3911(7) 0.066(3) Uani 1 1 d U
H17A H 0.8488 1.0906 0.3636 0.079 Uiso 1 1 calc R
H17B H 0.8703 1.0973 0.4139 0.079 Uiso 1 1 calc R
C18 C 0.3195(16) 0.532(2) 0.2868(11) 0.113(5) Uani 1 1 d U
H18 H 0.2842 0.5308 0.2676 0.135 Uiso 1 1 calc R
C19 C 0.8705(10) 0.8934(17) 0.3582(7) 0.068(3) Uani 1 1 d U
H19 H 0.8409 0.8923 0.3342 0.081 Uiso 1 1 calc R
N10 N 0.3638(11) 0.6012(14) 0.2891(8) 0.095(4) Uani 1 1 d U
H10A H 0.3638 0.6505 0.2717 0.114 Uiso 1 1 calc R
C20 C 0.3382(16) 0.463(2) 0.3189(11) 0.119(4) Uani 1 1 d U
H20 H 0.3188 0.4055 0.3246 0.143 Uiso 1 1 calc R
C21 C 0.9469(12) 0.4915(19) 0.6384(9) 0.083(3) Uani 1 1 d U
H21A H 0.9555 0.4423 0.6174 0.099 Uiso 1 1 calc R
H21B H 0.9721 0.4783 0.6657 0.099 Uiso 1 1 calc R
C22 C 0.8863(11) 0.4833(19) 0.6454(8) 0.082(3) Uani 1 1 d U
H22A H 0.8780 0.4154 0.6514 0.098 Uiso 1 1 calc R
H22B H 0.8614 0.5014 0.6187 0.098 Uiso 1 1 calc R
C23 C 0.9618(12) 0.588(2) 0.6224(8) 0.091(3) Uani 1 1 d U
H23A H 1.0050 0.5957 0.6271 0.109 Uiso 1 1 calc R
H23B H 0.9447 0.6373 0.6397 0.109 Uiso 1 1 calc R
C24 C 0.9547(13) 0.537(2) 0.5420(9) 0.096(3) Uani 1 1 d U
H24 H 0.9733 0.4762 0.5441 0.115 Uiso 1 1 calc R
C25 C 0.9314(13) 0.592(2) 0.5061(10) 0.102(4) Uani 1 1 d U
H25 H 0.9394 0.5786 0.4779 0.122 Uiso 1 1 calc R
C26 C 0.4283(15) 0.443(2) 0.3779(9) 0.130(4) Uani 1 1 d DU
H26A H 0.4079 0.3818 0.3824 0.156 Uiso 1 1 calc R
H26B H 0.4673 0.4271 0.3696 0.156 Uiso 1 1 calc R
C27 C 0.4361(15) 0.499(2) 0.4195(10) 0.137(4) Uani 1 1 d DU
H27A H 0.4287 0.5658 0.4103 0.165 Uiso 1 1 calc R
H27B H 0.4789 0.4949 0.4289 0.165 Uiso 1 1 calc R
O1W O 0.5354(10) 0.7507(13) 0.4556(6) 0.125(8) Uani 1 1 d .
H1WA H 0.5659 0.7277 0.4713 0.150 Uiso 1 1 d R
H1WB H 0.5285 0.8118 0.4556 0.150 Uiso 1 1 d R
O3W O 0.0784(13) 0.7642(19) 0.1025(10) 0.201(13) Uani 1 1 d .
H3WA H 0.0915 0.8215 0.1087 0.241 Uiso 1 1 d R
H3WB H 0.0505 0.7556 0.0816 0.241 Uiso 1 1 d R
N11 N 0.3131(11) 0.466(2) 0.4881(10) 0.163(5) Uani 1 1 d DU
C28 C 0.3494(14) 0.438(3) 0.4536(12) 0.156(4) Uani 1 1 d DU
H28A H 0.3285 0.4548 0.4252 0.187 Uiso 1 1 calc R
H28B H 0.3562 0.3677 0.4543 0.187 Uiso 1 1 calc R
C29 C 0.4090(16) 0.491(3) 0.4610(10) 0.155(4) Uani 1 1 d DU
H29A H 0.4028 0.5566 0.4721 0.186 Uiso 1 1 calc R
H29B H 0.4361 0.4569 0.4827 0.186 Uiso 1 1 calc R
O2W O 0.8275(8) 0.7707(14) 0.4577(5) 0.106(6) Uani 1 1 d .
H2WA H 0.8570 0.7938 0.4464 0.127 Uiso 1 1 d R
H2WB H 0.8230 0.7846 0.4840 0.127 Uiso 1 1 d R
O4W O 0.4234(14) 0.812(3) 0.0606(13) 0.275(18) Uani 1 1 d .
H4WA H 0.4477 0.8539 0.0728 0.330 Uiso 1 1 d R
H4WB H 0.4139 0.8125 0.0330 0.330 Uiso 1 1 d R

loop_
_atom_site_aniso_label
_atom_site_aniso_U_11
_atom_site_aniso_U_22
_atom_site_aniso_U_33
_atom_site_aniso_U_23
_atom_site_aniso_U_13
_atom_site_aniso_U_12
C1 0.187(11) 0.133(9) 0.181(10) -0.006(8) 0.059(9) -0.029(8)
N12 0.191(11) 0.136(10) 0.186(11) -0.002(9) 0.061(9) -0.035(9)
C2 0.190(11) 0.134(9) 0.181(11) -0.004(8) 0.056(9) -0.027(9)
C3 0.186(11) 0.132(9) 0.177(11) -0.005(8) 0.059(9) -0.029(8)
C30 0.100(7) 0.108(7) 0.084(7) -0.007(6) 0.008(6) 0.017(6)
N1 0.111(8) 0.121(8) 0.088(8) -0.008(7) 0.003(7) 0.021(7)
C4 0.073(6) 0.080(6) 0.068(6) -0.003(5) 0.013(5) 0.014(5)
Mo1 0.0202(5) 0.0157(5) 0.0270(6) -0.0006(4) 0.0030(4) 0.0005(4)
Mo2 0.0250(6) 0.0176(5) 0.0249(6) -0.0011(4) 0.0055(4) -0.0020(4)
Mo3 0.0255(6) 0.0269(6) 0.0329(6) -0.0005(5) 0.0109(5) 0.0042(5)
Mo4 0.0181(5) 0.0214(5) 0.0301(6) -0.0025(4) 0.0031(4) -0.0029(4)
Mo5 0.0209(5) 0.0271(6) 0.0258(6) -0.0017(5) -0.0002(4) -0.0018(4)
Mo6 0.0231(6) 0.0230(5) 0.0237(6) -0.0038(4) 0.0038(4) -0.0016(4)
Mo7 0.0214(5) 0.0171(5) 0.0246(6) -0.0037(4) 0.0047(4) -0.0011(4)
Mo8 0.0220(5) 0.0225(5) 0.0245(6) 0.0017(4) 0.0020(4) -0.0008(4)
Mo9 0.0172(5) 0.0230(6) 0.0278(6) 0.0007(4) 0.0033(4) -0.0009(4)
Mo10 0.0218(6) 0.0327(6) 0.0261(6) 0.0010(5) 0.0067(5) -0.0018(5)
Mo11 0.0334(7) 0.0327(6) 0.0223(6) -0.0001(5) -0.0018(5) -0.0016(5)
Mo12 0.0214(6) 0.0268(6) 0.0305(6) -0.0006(5) 0.0080(5) -0.0032(4)
Mo13 0.0392(7) 0.0265(6) 0.0219(6) -0.0036(5) 0.0066(5) 0.0003(5)
Mo14 0.0294(6) 0.0180(5) 0.0276(6) -0.0028(4) 0.0069(5) 0.0017(4)
Mo15 0.0339(6) 0.0251(6) 0.0221(6) 0.0016(4) 0.0061(5) -0.0020(5)
Mo16 0.0176(5) 0.0212(5) 0.0311(6) -0.0016(4) 0.0040(4) 0.0013(4)
Mo17 0.0225(6) 0.0287(6) 0.0273(6) 0.0006(5) -0.0008(5) -0.0010(5)
Mo18 0.0357(7) 0.0317(6) 0.0271(6) -0.0006(5) 0.0133(5) -0.0001(5)
Sr1 0.0194(6) 0.0226(6) 0.0221(6) -0.0001(5) 0.0034(5) -0.0003(4)
Cu1 0.0195(8) 0.0239(8) 0.0328(9) 0.0008(7) 0.0037(7) -0.0042(6)
P1 0.0196(15) 0.0172(15) 0.0219(16) -0.0032(12) 0.0044(12) -0.0003(12)
P2 0.0161(15) 0.0159(14) 0.0217(16) -0.0022(12) 0.0031(12) -0.0023(11)
P3 0.0177(15) 0.0208(16) 0.0245(16) 0.0020(13) 0.0007(12) -0.0022(12)
P4 0.0203(16) 0.0211(16) 0.0229(16) -0.0018(13) 0.0045(13) 0.0016(12)
P5 0.0313(19) 0.0236(17) 0.0248(17) -0.0050(14) 0.0025(14) -0.0027(14)
P6 0.0279(18) 0.0200(16) 0.0262(17) 0.0015(13) 0.0018(14) 0.0020(13)
O1 0.021(4) 0.022(4) 0.022(4) 0.002(3) 0.004(3) -0.003(3)
O2 0.025(5) 0.024(5) 0.023(5) 0.000(4) 0.000(4) 0.001(4)
O4 0.029(5) 0.028(5) 0.025(5) -0.002(4) -0.001(4) -0.002(4)
O5 0.025(5) 0.019(4) 0.025(5) -0.004(4) 0.004(4) -0.006(4)
O6 0.028(5) 0.024(5) 0.034(5) 0.001(4) 0.002(4) 0.003(4)
O7 0.019(5) 0.033(5) 0.044(6) -0.003(4) 0.007(4) 0.000(4)
O8 0.026(5) 0.028(5) 0.028(5) -0.005(4) -0.001(4) 0.003(4)
O9 0.021(4) 0.024(5) 0.029(5) -0.002(4) 0.006(4) 0.002(4)
O10 0.023(5) 0.026(5) 0.031(5) 0.003(4) 0.001(4) 0.002(4)
O11 0.021(4) 0.024(5) 0.026(5) -0.003(4) 0.004(4) -0.003(4)
O12 0.025(5) 0.019(4) 0.030(5) 0.000(4) 0.002(4) 0.002(4)
O13 0.017(4) 0.026(5) 0.025(5) 0.000(4) 0.001(3) 0.000(3)
O14 0.019(4) 0.030(5) 0.029(5) 0.002(4) 0.002(4) -0.004(4)
O15 0.024(5) 0.025(5) 0.034(5) 0.001(4) 0.004(4) 0.002(4)
O16 0.021(5) 0.028(5) 0.032(5) 0.004(4) 0.004(4) 0.005(4)
O17 0.030(5) 0.021(5) 0.035(5) -0.002(4) 0.008(4) 0.003(4)
O18 0.021(5) 0.026(5) 0.037(5) -0.005(4) 0.011(4) -0.001(4)
O19 0.015(4) 0.035(5) 0.040(6) -0.002(4) 0.009(4) -0.003(4)
O20 0.032(5) 0.040(6) 0.028(5) 0.000(4) -0.005(4) 0.004(4)
O21 0.024(5) 0.022(4) 0.024(5) 0.005(4) 0.006(4) -0.001(4)
O22 0.021(4) 0.025(5) 0.029(5) -0.004(4) 0.005(4) 0.000(4)
O23 0.028(5) 0.027(5) 0.024(5) -0.005(4) 0.003(4) 0.002(4)
O24 0.021(4) 0.017(4) 0.029(5) -0.004(4) 0.003(4) -0.002(3)
O25 0.020(4) 0.024(5) 0.027(5) -0.001(4) 0.004(4) -0.002(4)
O26 0.021(4) 0.024(5) 0.027(5) 0.002(4) 0.000(4) -0.002(4)
O27 0.020(4) 0.012(4) 0.026(4) 0.003(3) 0.000(3) -0.001(3)
O28 0.030(5) 0.032(5) 0.026(5) 0.001(4) -0.001(4) 0.003(4)
O29 0.036(5) 0.031(5) 0.028(5) -0.007(4) 0.014(4) -0.003(4)
O30 0.033(5) 0.033(5) 0.025(5) 0.000(4) 0.003(4) 0.001(4)
O31 0.026(5) 0.025(5) 0.027(5) -0.001(4) 0.003(4) -0.011(4)
O32 0.029(5) 0.037(6) 0.023(5) -0.002(4) -0.004(4) 0.001(4)
O33 0.024(5) 0.018(4) 0.029(5) -0.003(4) 0.004(4) -0.001(3)
O34 0.035(5) 0.027(5) 0.023(5) -0.001(4) 0.005(4) -0.002(4)
O35 0.024(5) 0.028(5) 0.025(5) -0.002(4) 0.003(4) 0.000(4)
O36 0.023(5) 0.019(4) 0.025(5) -0.004(3) 0.003(4) 0.000(3)
O37 0.026(5) 0.025(5) 0.025(5) -0.003(4) 0.004(4) -0.002(4)
O38 0.009(4) 0.023(4) 0.028(5) -0.007(4) 0.004(3) 0.001(3)
O39 0.039(6) 0.036(6) 0.023(5) -0.002(4) 0.007(4) 0.003(4)
O40 0.020(5) 0.029(5) 0.039(6) -0.002(4) 0.006(4) 0.008(4)
O41 0.033(5) 0.037(6) 0.026(5) 0.002(4) 0.007(4) 0.002(4)
O42 0.029(5) 0.032(5) 0.034(5) 0.005(4) 0.004(4) -0.003(4)
O43 0.038(6) 0.037(6) 0.024(5) -0.003(4) 0.011(4) -0.003(4)
O44 0.025(5) 0.025(5) 0.031(5) -0.003(4) 0.005(4) -0.007(4)
O45 0.033(5) 0.017(4) 0.041(6) -0.004(4) 0.004(4) -0.002(4)
O46 0.043(6) 0.035(6) 0.030(5) 0.007(4) 0.010(5) -0.004(5)
O47 0.041(6) 0.026(5) 0.047(7) 0.006(5) -0.007(5) 0.010(4)
O48 0.043(6) 0.022(5) 0.030(5) -0.007(4) 0.005(4) -0.005(4)
O49 0.028(5) 0.036(6) 0.034(5) -0.002(4) 0.011(4) 0.001(4)
O50 0.033(5) 0.024(5) 0.047(6) 0.000(4) 0.007(5) 0.005(4)
O51 0.035(6) 0.041(6) 0.044(6) -0.003(5) -0.006(5) -0.012(5)
O52 0.034(5) 0.028(5) 0.026(5) -0.001(4) 0.007(4) -0.002(4)
O53 0.025(5) 0.032(5) 0.028(5) -0.001(4) 0.006(4) 0.002(4)
O54 0.048(6) 0.028(5) 0.028(5) -0.008(4) -0.003(4) 0.001(5)
O55 0.045(6) 0.023(5) 0.038(6) -0.007(4) 0.008(5) -0.006(4)
O56 0.027(5) 0.025(5) 0.034(5) -0.004(4) 0.006(4) 0.009(4)
O57 0.056(7) 0.056(7) 0.036(6) 0.004(5) 0.032(6) -0.002(6)
O58 0.033(5) 0.039(6) 0.024(5) -0.005(4) 0.006(4) -0.005(4)
O59 0.031(5) 0.021(5) 0.033(5) -0.002(4) 0.006(4) 0.004(4)
O60 0.049(6) 0.033(5) 0.027(5) 0.000(4) 0.017(5) -0.006(5)
O61 0.036(6) 0.035(6) 0.045(6) -0.005(5) 0.016(5) -0.016(5)
O62 0.033(5) 0.031(5) 0.034(5) -0.002(4) 0.009(4) -0.003(4)
O63 0.022(5) 0.058(7) 0.041(6) 0.012(5) 0.004(4) -0.005(5)
O64 0.024(5) 0.040(6) 0.042(6) 0.003(5) 0.006(4) 0.004(4)
O65 0.034(6) 0.033(6) 0.040(6) 0.006(4) 0.006(5) -0.007(4)
O66 0.038(6) 0.040(6) 0.041(6) 0.000(5) 0.016(5) 0.011(5)
O67 0.053(7) 0.038(6) 0.036(6) -0.008(5) 0.006(5) -0.003(5)
O68 0.023(5) 0.035(6) 0.042(6) -0.004(4) 0.000(4) -0.003(4)
O69 0.029(5) 0.036(6) 0.044(6) -0.005(5) -0.008(5) -0.005(4)
O70 0.022(5) 0.037(6) 0.031(5) -0.008(4) -0.001(4) -0.004(4)
O71 0.039(6) 0.048(6) 0.035(6) -0.006(5) 0.017(5) 0.002(5)
O72 0.028(5) 0.047(7) 0.044(6) 0.007(5) 0.003(5) 0.011(5)
O73 0.051(7) 0.043(6) 0.027(5) 0.007(5) -0.005(5) 0.006(5)
O74 0.043(6) 0.047(7) 0.031(6) -0.012(5) -0.002(5) -0.011(5)
O75 0.045(6) 0.037(6) 0.067(8) 0.018(6) 0.026(6) -0.005(5)
O76 0.051(7) 0.045(7) 0.067(8) -0.007(6) 0.016(6) -0.012(6)
N2 0.033(6) 0.040(6) 0.048(7) -0.009(6) 0.006(5) 0.001(5)
N3 0.041(7) 0.040(7) 0.044(7) -0.002(5) 0.010(5) -0.005(5)
N4 0.031(6) 0.042(7) 0.043(7) -0.005(5) 0.003(5) 0.008(5)
N5 0.046(7) 0.050(7) 0.056(8) -0.012(6) 0.013(6) -0.008(6)
C5 0.064(6) 0.069(6) 0.064(6) -0.005(6) 0.017(5) 0.014(6)
N6 0.123(11) 0.061(8) 0.121(10) -0.022(7) 0.070(8) -0.021(7)
N7 0.086(10) 0.065(9) 0.073(9) -0.024(8) 0.035(8) -0.023(8)
C6 0.061(5) 0.068(5) 0.051(5) -0.004(5) 0.012(4) -0.008(5)
C7 0.058(6) 0.061(6) 0.047(5) -0.004(5) 0.010(5) -0.009(5)
C8 0.060(6) 0.063(6) 0.049(5) -0.003(5) 0.008(5) -0.008(5)
C9 0.057(6) 0.063(6) 0.048(5) -0.001(5) 0.008(5) -0.009(5)
C10 0.053(6) 0.064(7) 0.049(6) -0.006(6) 0.008(5) -0.007(6)
C11 0.064(7) 0.066(7) 0.066(7) 0.001(6) 0.016(6) 0.011(6)
C12 0.055(6) 0.061(6) 0.050(5) -0.003(5) 0.012(5) -0.005(5)
C13 0.071(6) 0.072(6) 0.068(6) -0.003(6) 0.014(5) 0.009(6)
N8 0.095(10) 0.069(9) 0.078(9) -0.017(7) 0.029(7) -0.016(7)
C14 0.139(10) 0.076(7) 0.133(10) -0.015(7) 0.064(8) -0.030(7)
C15 0.067(6) 0.077(7) 0.061(6) -0.012(6) 0.015(5) -0.006(6)
N9 0.108(11) 0.123(11) 0.079(10) -0.013(10) 0.001(9) 0.022(10)
C16 0.066(7) 0.078(7) 0.062(6) -0.011(6) 0.021(6) -0.007(6)
C17 0.065(6) 0.074(6) 0.059(6) -0.008(5) 0.014(5) -0.008(5)
C18 0.141(11) 0.077(8) 0.132(10) -0.012(8) 0.062(9) -0.035(8)
C19 0.068(6) 0.078(6) 0.060(6) -0.012(6) 0.016(5) -0.012(5)
N10 0.124(11) 0.058(8) 0.118(10) -0.019(8) 0.074(8) -0.017(8)
C20 0.147(10) 0.082(8) 0.139(10) -0.013(7) 0.060(8) -0.036(8)
C21 0.084(6) 0.089(6) 0.076(6) -0.002(5) 0.012(5) 0.015(5)
C22 0.082(6) 0.088(6) 0.075(6) -0.004(6) 0.010(5) 0.013(6)
C23 0.092(6) 0.099(7) 0.080(6) -0.005(6) 0.007(6) 0.015(6)
C24 0.098(7) 0.106(7) 0.084(7) -0.005(6) 0.008(6) 0.019(6)
C25 0.105(7) 0.113(8) 0.086(7) -0.006(7) 0.006(7) 0.019(7)
C26 0.157(10) 0.094(8) 0.148(10) -0.009(7) 0.056(8) -0.031(7)
C27 0.165(10) 0.100(8) 0.155(10) -0.009(7) 0.055(8) -0.031(7)
O1W 0.16(2) 0.081(13) 0.124(16) 0.036(11) -0.012(14) -0.047(13)
O3W 0.21(3) 0.14(2) 0.26(3) -0.11(2) 0.04(2) -0.04(2)
N11 0.188(11) 0.129(9) 0.181(11) -0.003(8) 0.060(9) -0.029(8)
C28 0.180(10) 0.122(8) 0.173(10) -0.007(7) 0.056(8) -0.029(8)
C29 0.180(10) 0.121(8) 0.173(10) -0.008(7) 0.057(8) -0.032(8)
O2W 0.115(14) 0.135(15) 0.067(11) -0.029(10) 0.006(10) 0.034(12)
O4W 0.23(3) 0.27(4) 0.32(4) 0.01(3) 0.05(3) -0.03(3)

loop_
_atom_type_symbol
_atom_type_description
_atom_type_scat_dispersion_real
_atom_type_scat_dispersion_imag
_atom_type_scat_source
C C 0.0033 0.0016 'International Tables Vol C Tables 4.2.6.8 and 6.1.1.4'
H H 0.0000 0.0000 'International Tables Vol C Tables 4.2.6.8 and 6.1.1.4'
N N 0.0061 0.0033 'International Tables Vol C Tables 4.2.6.8 and 6.1.1.4'
O O 0.0106 0.0060 'International Tables Vol C Tables 4.2.6.8 and 6.1.1.4'
P P 0.1023 0.0942 'International Tables Vol C Tables 4.2.6.8 and 6.1.1.4'
Cu Cu 0.3201 1.2651 'International Tables Vol C Tables 4.2.6.8 and 6.1.1.4'
Sr Sr -1.5307 3.2498 'International Tables Vol C Tables 4.2.6.8 and 6.1.1.4'
Mo Mo -1.6832 0.6857 'International Tables Vol C Tables 4.2.6.8 and 6.1.1.4'

loop_
_geom_angle_atom_site_label_1
_geom_angle_atom_site_label_2
_geom_angle_atom_site_label_3
_geom_angle
_geom_angle_site_symmetry_1
_geom_angle_site_symmetry_3
N11 C1 N12 107.7(11) . .
C2 N12 C1 106.7(11) . .
N12 C2 C3 108.6(11) . .
N11 C3 C2 107.3(11) . .
N1 C30 N9 105(3) . .
C30 N1 C25 108(3) . .
N4 C4 C22 109.9(18) . .
O45 Mo1 O8 99.6(4) . .
O45 Mo1 O15 100.4(4) . .
O8 Mo1 O15 92.8(4) . .
O45 Mo1 O10 92.1(4) . .
O8 Mo1 O10 167.7(4) . .
O15 Mo1 O10 88.7(4) . .
O45 Mo1 O12 96.9(4) . .
O8 Mo1 O12 92.5(4) . .
O15 Mo1 O12 160.8(4) . .
O10 Mo1 O12 82.3(4) . .
O45 Mo1 O27 172.7(4) . .
O8 Mo1 O27 85.5(4) . .
O15 Mo1 O27 84.5(3) . .
O10 Mo1 O27 82.5(3) . .
O12 Mo1 O27 77.6(3) . .
O55 Mo2 O2 99.8(4) . .
O55 Mo2 O44 101.6(4) . .
O2 Mo2 O44 92.9(4) . .
O55 Mo2 O23 95.5(4) . .
O2 Mo2 O23 92.5(4) . .
O44 Mo2 O23 160.9(4) . .
O55 Mo2 O52 93.2(4) . .
O2 Mo2 O52 166.5(4) . .
O44 Mo2 O52 87.7(4) . .
O23 Mo2 O52 82.8(4) . .
O55 Mo2 O1 172.4(4) . .
O2 Mo2 O1 84.7(3) . .
O44 Mo2 O1 84.1(3) . .
O23 Mo2 O1 78.2(3) . .
O52 Mo2 O1 82.0(3) . .
O66 Mo3 O7 99.9(5) . .
O66 Mo3 O56 102.1(5) . .
O7 Mo3 O56 92.1(4) . .
O66 Mo3 O49 99.5(5) . .
O7 Mo3 O49 91.3(4) . .
O56 Mo3 O49 157.1(4) . .
O66 Mo3 O41 92.6(4) . .
O7 Mo3 O41 167.1(4) . .
O56 Mo3 O41 88.2(4) . .
O49 Mo3 O41 83.6(4) . .
O66 Mo3 O9 168.3(4) . .
O7 Mo3 O9 88.8(4) . .
O56 Mo3 O9 85.2(3) . .
O49 Mo3 O9 72.3(4) . .
O41 Mo3 O9 78.4(3) . .
O68 Mo4 O18 100.5(4) . .
O68 Mo4 O5 101.9(4) . .
O18 Mo4 O5 92.2(4) . .
O68 Mo4 O19 100.6(4) . .
O18 Mo4 O19 92.8(4) . .
O5 Mo4 O19 155.5(4) . .
O68 Mo4 O70 91.5(4) . .
O18 Mo4 O70 167.9(4) . .
O5 Mo4 O70 86.3(4) . .
O19 Mo4 O70 83.8(4) . .
O68 Mo4 O38 167.8(4) . .
O18 Mo4 O38 89.7(3) . .
O5 Mo4 O38 84.2(3) . .
O19 Mo4 O38 71.9(3) . .
O70 Mo4 O38 78.2(3) . .
O20 Mo5 O70 104.9(5) . .
O20 Mo5 O16 104.5(4) . .
O70 Mo5 O16 97.0(4) . .
O20 Mo5 O30 95.6(4) . .
O70 Mo5 O30 89.8(4) . .
O16 Mo5 O30 156.3(4) . .
O20 Mo5 O28 95.5(4) . .
O70 Mo5 O28 156.1(4) . .
O16 Mo5 O28 89.5(4) . .
O30 Mo5 O28 75.9(4) . .
O20 Mo5 O13 162.7(4) . .
O70 Mo5 O13 86.6(4) . .
O16 Mo5 O13 86.5(4) . .
O30 Mo5 O13 71.2(3) . .
O28 Mo5 O13 70.9(3) . .
O58 Mo6 O17 104.8(4) . .
O58 Mo6 O30 101.6(4) . .
O17 Mo6 O30 99.7(4) . .
O58 Mo6 O25 99.4(4) . .
O17 Mo6 O25 150.1(4) . .
O30 Mo6 O25 92.2(4) . .
O58 Mo6 O26 96.7(4) . .
O17 Mo6 O26 85.5(4) . .
O30 Mo6 O26 159.0(4) . .
O25 Mo6 O26 74.5(3) . .
O58 Mo6 O13 170.3(4) . .
O17 Mo6 O13 84.7(4) . .
O30 Mo6 O13 74.7(4) . .
O25 Mo6 O13 72.1(3) . .
O26 Mo6 O13 85.6(3) . .
O48 Mo7 O2 99.1(4) . .
O48 Mo7 O5 101.4(4) . .
O2 Mo7 O5 92.6(4) . .
O48 Mo7 O17 93.2(4) . .
O2 Mo7 O17 167.0(4) . .
O5 Mo7 O17 89.3(4) . .
O48 Mo7 O24 94.7(4) . .
O2 Mo7 O24 92.5(4) . .
O5 Mo7 O24 162.1(3) . .
O17 Mo7 O24 82.0(4) . .
O48 Mo7 O36 172.1(4) . .
O2 Mo7 O36 85.3(3) . .
O5 Mo7 O36 84.8(3) . .
O17 Mo7 O36 82.0(3) . .
O24 Mo7 O36 78.5(3) . .
O42 Mo8 O10 104.6(4) . .
O42 Mo8 O28 100.9(4) . .
O10 Mo8 O28 100.5(4) . .
O42 Mo8 O25 98.5(4) . .
O10 Mo8 O25 150.8(4) . .
O28 Mo8 O25 92.4(4) . .
O42 Mo8 O22 98.0(4) . .
O10 Mo8 O22 86.0(4) . .
O28 Mo8 O22 157.7(4) . .
O25 Mo8 O22 73.1(3) . .
O42 Mo8 O13 170.0(4) . .
O10 Mo8 O13 85.3(4) . .
O28 Mo8 O13 75.2(4) . .
O25 Mo8 O13 72.7(3) . .
O22 Mo8 O13 84.2(3) . .
O64 Mo9 O65 102.6(5) . .
O64 Mo9 O4 102.0(4) . .
O65 Mo9 O4 101.4(4) . .
O64 Mo9 O14 91.7(4) . .
O65 Mo9 O14 93.4(4) . .
O4 Mo9 O14 157.0(4) . .
O64 Mo9 O11 165.3(4) . .
O65 Mo9 O11 91.2(4) . .
O4 Mo9 O11 80.1(4) . .
O14 Mo9 O11 82.0(3) . .
O64 Mo9 O33 90.1(4) . .
O65 Mo9 O33 166.9(4) . .
O4 Mo9 O33 78.9(4) . .
O14 Mo9 O33 82.7(3) . .
O11 Mo9 O33 75.9(3) . .
O64 Mo9 Sr1 126.5(3) . .
O65 Mo9 Sr1 125.9(4) . .
O4 Mo9 Sr1 51.7(3) . .
O14 Mo9 Sr1 105.2(3) . .
O11 Mo9 Sr1 44.2(2) . .
O33 Mo9 Sr1 44.5(2) . .
O63 Mo10 O71 102.4(5) . .
O63 Mo10 O14 104.3(5) . .
O71 Mo10 O14 104.6(5) . .
O63 Mo10 O25 100.6(4) . .
O71 Mo10 O25 99.2(4) . .
O14 Mo10 O25 140.6(4) . .
O63 Mo10 O22 85.6(4) . .
O71 Mo10 O22 167.2(4) . .
O14 Mo10 O22 82.7(4) . .
O25 Mo10 O22 69.2(3) . .
O63 Mo10 O26 167.7(4) . .
O71 Mo10 O26 86.2(4) . .
O14 Mo10 O26 81.6(3) . .
O25 Mo10 O26 69.0(3) . .
O22 Mo10 O26 84.4(3) . .
O74 Mo11 O73 102.9(5) . .
O74 Mo11 O32 106.1(5) . .
O73 Mo11 O32 103.6(5) . .
O74 Mo11 O43 96.4(5) . .
O73 Mo11 O43 99.4(5) . .
O32 Mo11 O43 143.0(4) . .
O74 Mo11 O34 163.6(4) . .
O73 Mo11 O34 86.7(4) . .
O32 Mo11 O34 84.1(4) . .
O43 Mo11 O34 68.6(4) . .
O74 Mo11 O53 85.6(4) . .
O73 Mo11 O53 166.8(4) . .
O32 Mo11 O53 83.4(4) . .
O43 Mo11 O53 69.3(4) . .
O34 Mo11 O53 82.8(3) . .
O61 Mo12 O18 101.6(5) . .
O61 Mo12 O44 100.2(5) . .
O18 Mo12 O44 91.5(4) . .
O61 Mo12 O49 102.1(5) . .
O18 Mo12 O49 91.3(4) . .
O44 Mo12 O49 156.4(4) . .
O61 Mo12 O62 91.3(4) . .
O18 Mo12 O62 167.0(4) . .
O44 Mo12 O62 88.1(4) . .
O49 Mo12 O62 83.9(4) . .
O61 Mo12 O9 167.9(4) . .
O18 Mo12 O9 89.2(3) . .
O44 Mo12 O9 85.0(3) . .
O49 Mo12 O9 71.7(4) . .
O62 Mo12 O9 77.8(3) . .
O67 Mo13 O29 105.2(5) . .
O67 Mo13 O39 100.5(5) . .
O29 Mo13 O39 99.6(4) . .
O67 Mo13 O43 97.5(5) . .
O29 Mo13 O43 151.5(4) . .
O39 Mo13 O43 92.7(4) . .
O67 Mo13 O53 98.2(5) . .
O29 Mo13 O53 86.2(4) . .
O39 Mo13 O53 158.1(4) . .
O43 Mo13 O53 73.6(4) . .
O67 Mo13 O21 169.2(4) . .
O29 Mo13 O21 85.4(4) . .
O39 Mo13 O21 75.1(4) . .
O43 Mo13 O21 73.1(3) . .
O53 Mo13 O21 84.4(3) . .
O54 Mo14 O8 98.5(4) . .
O54 Mo14 O56 100.7(4) . .
O8 Mo14 O56 93.1(4) . .
O54 Mo14 O29 93.3(4) . .
O8 Mo14 O29 167.7(4) . .
O56 Mo14 O29 88.0(4) . .
O54 Mo14 O59 96.4(4) . .
O8 Mo14 O59 92.6(4) . .
O56 Mo14 O59 161.0(4) . .
O29 Mo14 O59 82.6(4) . .
O54 Mo14 O35 173.3(4) . .
O8 Mo14 O35 85.8(4) . .
O56 Mo14 O35 84.2(3) . .
O29 Mo14 O35 82.1(3) . .
O59 Mo14 O35 78.2(3) . .
O46 Mo15 O52 104.7(5) . .
O46 Mo15 O60 102.3(5) . .
O52 Mo15 O60 99.4(4) . .
O46 Mo15 O43 98.5(5) . .
O52 Mo15 O43 150.5(4) . .
O60 Mo15 O43 93.1(4) . .
O46 Mo15 O34 96.8(4) . .
O52 Mo15 O34 86.6(4) . .
O60 Mo15 O34 157.7(4) . .
O43 Mo15 O34 72.7(4) . .
O46 Mo15 O21 170.1(4) . .
O52 Mo15 O21 85.2(4) . .
O60 Mo15 O21 75.4(4) . .
O43 Mo15 O21 72.2(4) . .
O34 Mo15 O21 83.8(3) . .
O50 Mo16 O7 99.4(5) . .
O50 Mo16 O15 99.7(4) . .
O7 Mo16 O15 91.9(4) . .
O50 Mo16 O19 102.9(4) . .
O7 Mo16 O19 92.0(4) . .
O15 Mo16 O19 156.1(4) . .
O50 Mo16 O16 93.3(4) . .
O7 Mo16 O16 167.2(4) . .
O15 Mo16 O16 87.3(4) . .
O19 Mo16 O16 83.8(4) . .
O50 Mo16 O38 170.6(4) . .
O7 Mo16 O38 88.5(4) . .
O15 Mo16 O38 84.9(3) . .
O19 Mo16 O38 71.6(3) . .
O16 Mo16 O38 78.7(3) . .
O51 Mo17 O72 103.4(5) . .
O51 Mo17 O4 99.1(5) . .
O72 Mo17 O4 98.7(5) . .
O51 Mo17 O32 98.8(5) . .
O72 Mo17 O32 97.9(5) . .
O4 Mo17 O32 152.0(4) . .
O51 Mo17 O37 168.4(4) . .
O72 Mo17 O37 87.9(4) . .
O4 Mo17 O37 76.6(4) . .
O32 Mo17 O37 81.6(4) . .
O51 Mo17 O6 91.6(4) . .
O72 Mo17 O6 164.8(4) . .
O4 Mo17 O6 77.0(4) . .
O32 Mo17 O6 81.1(4) . .
O37 Mo17 O6 77.0(3) . .
O51 Mo17 Sr1 125.7(4) . .
O72 Mo17 Sr1 122.2(4) . .
O4 Mo17 Sr1 49.9(3) . .
O32 Mo17 Sr1 102.1(3) . .
O37 Mo17 Sr1 43.7(2) . .
O6 Mo17 Sr1 44.3(2) . .
O57 Mo18 O41 104.6(5) . .
O57 Mo18 O62 104.2(5) . .
O41 Mo18 O62 96.3(5) . .
O57 Mo18 O39 97.0(5) . .
O41 Mo18 O39 90.6(4) . .
O62 Mo18 O39 155.3(4) . .
O57 Mo18 O60 96.1(5) . .
O41 Mo18 O60 156.8(4) . .
O62 Mo18 O60 88.7(4) . .
O39 Mo18 O60 76.3(4) . .
O57 Mo18 O21 163.7(5) . .
O41 Mo18 O21 86.6(4) . .
O62 Mo18 O21 86.0(4) . .
O39 Mo18 O21 70.7(3) . .
O60 Mo18 O21 71.1(3) . .
O11 Sr1 O33 64.5(3) . .
O11 Sr1 O37 115.7(3) . .
O33 Sr1 O37 81.5(3) . .
O11 Sr1 O6 80.5(3) . .
O33 Sr1 O6 115.0(3) . .
O37 Sr1 O6 66.4(3) . .
O11 Sr1 O35 119.4(3) . .
O33 Sr1 O35 170.3(3) . .
O37 Sr1 O35 103.2(3) . .
O6 Sr1 O35 74.7(3) . .
O11 Sr1 O1 170.6(3) . .
O33 Sr1 O1 119.1(3) . .
O37 Sr1 O1 73.7(3) . .
O6 Sr1 O1 104.3(3) . .
O35 Sr1 O1 55.5(3) . .
O11 Sr1 O27 72.1(3) . .
O33 Sr1 O27 100.4(3) . .
O37 Sr1 O27 171.7(3) . .
O6 Sr1 O27 119.2(3) . .
O35 Sr1 O27 73.8(3) . .
O1 Sr1 O27 98.5(3) . .
O11 Sr1 O36 100.5(3) . .
O33 Sr1 O36 71.5(3) . .
O37 Sr1 O36 118.7(3) . .
O6 Sr1 O36 173.0(3) . .
O35 Sr1 O36 98.9(3) . .
O1 Sr1 O36 73.7(3) . .
O27 Sr1 O36 55.2(3) . .
O11 Sr1 O4 58.3(3) . .
O33 Sr1 O4 57.4(3) . .
O37 Sr1 O4 57.4(3) . .
O6 Sr1 O4 57.6(3) . .
O35 Sr1 O4 132.3(3) . .
O1 Sr1 O4 131.1(3) . .
O27 Sr1 O4 130.3(3) . .
O36 Sr1 O4 128.8(3) . .
O11 Sr1 P1 146.1(2) . .
O33 Sr1 P1 146.0(2) . .
O37 Sr1 P1 89.6(2) . .
O6 Sr1 P1 90.6(2) . .
O35 Sr1 P1 27.7(2) . .
O1 Sr1 P1 27.94(19) . .
O27 Sr1 P1 84.35(19) . .
O36 Sr1 P1 84.65(19) . .
O4 Sr1 P1 140.24(19) . .
O11 Sr1 P2 87.8(2) . .
O33 Sr1 P2 87.3(2) . .
O37 Sr1 P2 145.5(2) . .
O6 Sr1 P2 146.3(2) . .
O35 Sr1 P2 84.1(2) . .
O1 Sr1 P2 83.83(19) . .
O27 Sr1 P2 27.70(18) . .
O36 Sr1 P2 27.65(19) . .
O4 Sr1 P2 138.08(19) . .
P1 Sr1 P2 81.66(8) . .
O11 Sr1 Mo9 37.32(19) . .
O33 Sr1 Mo9 37.40(19) . .
O37 Sr1 Mo9 83.1(2) . .
O6 Sr1 Mo9 82.1(2) . .
O35 Sr1 Mo9 150.7(2) . .
O1 Sr1 Mo9 150.41(19) . .
O27 Sr1 Mo9 103.36(18) . .
O36 Sr1 Mo9 103.02(19) . .
O4 Sr1 Mo9 31.05(18) . .
P1 Sr1 Mo9 171.29(7) . .
P2 Sr1 Mo9 107.05(7) . .
O40 Cu1 O40 0.0(6) 2_655 2_655
O40 Cu1 O31 177.1(4) 2_655 .
O40 Cu1 O31 177.1(4) 2_655 .
O40 Cu1 O64 90.9(4) 2_655 2_655
O40 Cu1 O64 90.9(4) 2_655 2_655
O31 Cu1 O64 86.4(4) . 2_655
O40 Cu1 O65 89.3(4) 2_655 .
O40 Cu1 O65 89.3(4) 2_655 .
O31 Cu1 O65 93.5(4) . .
O64 Cu1 O65 172.0(4) 2_655 .
O40 Cu1 O76 83.9(4) 2_655 .
O40 Cu1 O76 83.9(4) 2_655 .
O31 Cu1 O76 95.6(4) . .
O64 Cu1 O76 101.3(4) 2_655 .
O65 Cu1 O76 86.7(4) . .
O40 Cu1 O75 99.0(4) 2_655 .
O40 Cu1 O75 99.0(4) 2_655 .
O31 Cu1 O75 82.0(4) . .
O64 Cu1 O75 88.0(4) 2_655 .
O65 Cu1 O75 84.1(4) . .
O76 Cu1 O75 170.3(4) . .
O35 P1 O9 111.4(5) . .
O35 P1 O1 108.0(5) . .
O9 P1 O1 110.9(5) . .
O35 P1 O21 109.4(5) . .
O9 P1 O21 107.0(5) . .
O1 P1 O21 110.1(5) . .
O35 P1 Sr1 53.8(3) . .
O9 P1 Sr1 123.9(4) . .
O1 P1 Sr1 54.4(3) . .
O21 P1 Sr1 129.1(3) . .
O36 P2 O27 107.9(5) . .
O36 P2 O38 110.7(5) . .
O27 P2 O38 111.5(5) . .
O36 P2 O13 109.2(5) . .
O27 P2 O13 109.3(5) . .
O38 P2 O13 108.2(5) . .
O36 P2 Sr1 54.4(3) . .
O27 P2 Sr1 53.9(3) . .
O38 P2 Sr1 122.1(4) . .
O13 P2 Sr1 129.7(3) . .
O31 P3 O12 110.0(5) . .
O31 P3 O11 110.2(5) . .
O12 P3 O11 109.8(5) . .
O31 P3 O22 108.3(5) . .
O12 P3 O22 110.2(5) . .
O11 P3 O22 108.3(5) . .
O31 P3 Sr1 140.6(4) . .
O12 P3 Sr1 87.2(4) . .
O11 P3 Sr1 31.4(3) . .
O22 P3 Sr1 97.5(4) . .
O40 P4 O33 109.9(5) . .
O40 P4 O24 109.3(5) . .
O33 P4 O24 109.1(5) . .
O40 P4 O26 110.6(5) . .
O33 P4 O26 107.6(5) . .
O24 P4 O26 110.3(5) . .
O59 P5 O6 110.0(5) . .
O59 P5 O69 109.0(6) . .
O6 P5 O69 111.5(6) . .
O59 P5 O53 110.6(5) . .
O6 P5 O53 108.7(5) . .
O69 P5 O53 106.9(6) . .
O59 P5 Sr1 86.6(4) . .
O6 P5 Sr1 35.0(4) . .
O69 P5 Sr1 145.9(4) . .
O53 P5 Sr1 94.7(4) . .
O23 P6 O37 110.1(5) . .
O23 P6 O47 106.0(6) . .
O37 P6 O47 112.1(6) . .
O23 P6 O34 111.5(5) . .
O37 P6 O34 107.9(5) . .
O47 P6 O34 109.2(6) . .
O23 P6 Sr1 87.1(4) . .
O37 P6 Sr1 33.7(3) . .
O47 P6 Sr1 144.6(5) . .
O34 P6 Sr1 95.5(4) . .
P1 O1 Mo2 131.0(5) . .
P1 O1 Sr1 97.7(4) . .
Mo2 O1 Sr1 131.0(4) . .
Mo2 O2 Mo7 170.2(5) . .
Mo9 O4 Mo17 163.8(5) . .
Mo9 O4 Sr1 97.2(3) . .
Mo17 O4 Sr1 98.8(4) . .
Mo4 O5 Mo7 159.2(5) . .
P5 O6 Mo17 127.1(5) . .
P5 O6 Sr1 125.5(5) . .
Mo17 O6 Sr1 98.0(3) . .
Mo3 O7 Mo16 170.1(5) . .
Mo1 O8 Mo14 169.3(6) . .
P1 O9 Mo3 129.0(5) . .
P1 O9 Mo12 128.6(5) . .
Mo3 O9 Mo12 94.9(3) . .
Mo8 O10 Mo1 148.1(5) . .
P3 O11 Mo9 125.1(5) . .
P3 O11 Sr1 130.3(5) . .
Mo9 O11 Sr1 98.5(3) . .
P3 O12 Mo1 135.9(5) . .
P2 O13 Mo5 120.2(4) . .
P2 O13 Mo8 126.6(5) . .
Mo5 O13 Mo8 90.3(3) . .
P2 O13 Mo6 125.9(5) . .
Mo5 O13 Mo6 90.2(3) . .
Mo8 O13 Mo6 93.4(3) . .
Mo10 O14 Mo9 158.4(5) . .
Mo1 O15 Mo16 159.1(5) . .
Mo5 O16 Mo16 139.1(5) . .
Mo6 O17 Mo7 149.0(5) . .
Mo4 O18 Mo12 169.3(5) . .
Mo16 O19 Mo4 122.6(5) . .
P1 O21 Mo13 126.4(5) . .
P1 O21 Mo18 120.5(5) . .
Mo13 O21 Mo18 90.7(3) . .
P1 O21 Mo15 125.7(5) . .
Mo13 O21 Mo15 93.3(3) . .
Mo18 O21 Mo15 90.0(3) . .
P3 O22 Mo8 136.7(5) . .
P3 O22 Mo10 122.8(5) . .
Mo8 O22 Mo10 98.6(3) . .
P6 O23 Mo2 135.8(5) . .
P4 O24 Mo7 134.6(5) . .
Mo10 O25 Mo8 111.3(4) . .
Mo10 O25 Mo6 112.6(4) . .
Mo8 O25 Mo6 117.3(4) . .
P4 O26 Mo6 137.8(5) . .
P4 O26 Mo10 123.7(5) . .
Mo6 O26 Mo10 97.5(3) . .
P2 O27 Mo1 130.0(5) . .
P2 O27 Sr1 98.4(4) . .
Mo1 O27 Sr1 131.1(4) . .
Mo8 O28 Mo5 122.5(5) . .
Mo13 O29 Mo14 147.8(5) . .
Mo6 O30 Mo5 122.9(5) . .
P3 O31 Cu1 126.4(6) . .
Mo11 O32 Mo17 158.8(5) . .
P4 O33 Mo9 124.7(5) . .
P4 O33 Sr1 132.0(5) . .
Mo9 O33 Sr1 98.1(3) . .
P6 O34 Mo15 135.2(6) . .
P6 O34 Mo11 123.3(5) . .
Mo15 O34 Mo11 99.3(4) . .
P1 O35 Mo14 130.6(5) . .
P1 O35 Sr1 98.5(4) . .
Mo14 O35 Sr1 130.5(4) . .
P2 O36 Mo7 130.1(5) . .
P2 O36 Sr1 98.0(4) . .
Mo7 O36 Sr1 131.2(4) . .
P6 O37 Mo17 126.5(5) . .
P6 O37 Sr1 127.2(5) . .
Mo17 O37 Sr1 98.8(3) . .
P2 O38 Mo4 129.7(5) . .
P2 O38 Mo16 127.9(5) . .
Mo4 O38 Mo16 93.9(3) . .
Mo13 O39 Mo18 122.6(5) . .
P4 O40 Cu1 126.1(6) . 2_645
Mo18 O41 Mo3 140.6(5) . .
Mo11 O43 Mo13 111.4(4) . .
Mo11 O43 Mo15 112.2(4) . .
Mo13 O43 Mo15 117.0(5) . .
Mo2 O44 Mo12 159.3(5) . .
Mo3 O49 Mo12 121.1(5) . .
Mo15 O52 Mo2 147.8(5) . .
P5 O53 Mo13 135.9(6) . .
P5 O53 Mo11 123.0(5) . .
Mo13 O53 Mo11 98.5(4) . .
Mo3 O56 Mo14 158.6(5) . .
P5 O59 Mo14 135.8(6) . .
Mo15 O60 Mo18 122.5(5) . .
Mo18 O62 Mo12 140.1(5) . .
Mo9 O64 Cu1 133.3(5) . 2_645
Mo9 O65 Cu1 131.7(6) . .
Mo5 O70 Mo4 139.5(5) . .
C5 N2 C11 109.4(18) . .
C12 N3 C9 110.1(15) . .
C12 N3 C7 122.0(16) . .
C9 N3 C7 127.3(15) . .
C5 N4 C13 107.3(17) . .
C5 N4 C4 126.8(18) . .
C13 N4 C4 125.8(17) . .
C10 N5 C12 108.7(16) . .
N4 C5 N2 110(2) . .
C14 N6 C20 108(3) . .
C14 N6 C26 130(3) . .
C20 N6 C26 122(2) . .
C15 N7 C19 109(2) . .
C15 N7 C17 124.7(18) . .
C19 N7 C17 126(2) . .
C17 C6 C8 114.0(17) . .
N3 C7 C8 112.0(15) . .
C7 C8 C6 112.2(17) . .
C10 C9 N3 105.3(17) . .
N5 C10 C9 108.1(17) . .
N2 C11 C13 105(2) . .
N3 C12 N5 107.8(17) . .
C11 C13 N4 108(2) . .
C16 N8 C19 114(2) . .
N10 C14 N6 109(3) . .
C16 C15 N7 109(2) . .
C24 N9 C30 114(2) . .
C24 N9 C23 120(2) . .
C30 N9 C23 125(2) . .
C15 C16 N8 105(2) . .
N7 C17 C6 111.6(18) . .
N10 C18 C20 106(3) . .
N8 C19 N7 103(2) . .
C14 N10 C18 111(3) . .
C18 C20 N6 106(3) . .
C22 C21 C23 113(2) . .
C21 C22 C4 115(2) . .
C21 C23 N9 115(2) . .
C25 C24 N9 97(3) . .
C24 C25 N1 115(3) . .
C27 C26 N6 112(3) . .
C26 C27 C29 134(2) . .
C3 N11 C1 108.7(11) . .
C3 N11 C28 128(3) . .
C1 N11 C28 108(3) . .
N11 C28 C29 109(3) . .
C27 C29 C28 110.6(18) . .

loop_
_geom_bond_atom_site_label_1
_geom_bond_atom_site_label_2
_geom_bond_distance
_geom_bond_site_symmetry_2
C1 N11 1.455(17) .
C1 N12 1.460(17) .
N12 C2 1.451(17) .
C2 C3 1.464(17) .
C3 N11 1.432(17) .
C30 N1 1.29(3) .
C30 N9 1.48(3) .
N1 C25 1.47(3) .
C4 N4 1.45(2) .
C4 C22 1.57(3) .
Mo1 O45 1.670(9) .
Mo1 O8 1.865(9) .
Mo1 O15 1.883(9) .
Mo1 O10 2.038(9) .
Mo1 O12 2.054(9) .
Mo1 O27 2.226(8) .
Mo2 O55 1.679(9) .
Mo2 O2 1.860(9) .
Mo2 O44 1.876(9) .
Mo2 O23 2.037(9) .
Mo2 O52 2.071(9) .
Mo2 O1 2.222(8) .
Mo3 O66 1.678(10) .
Mo3 O7 1.869(10) .
Mo3 O56 1.889(10) .
Mo3 O49 1.941(10) .
Mo3 O41 2.101(9) .
Mo3 O9 2.285(8) .
Mo4 O68 1.674(9) .
Mo4 O18 1.869(9) .
Mo4 O5 1.869(9) .
Mo4 O19 1.922(9) .
Mo4 O70 2.123(10) .
Mo4 O38 2.290(8) .
Mo5 O20 1.695(9) .
Mo5 O70 1.782(10) .
Mo5 O16 1.794(9) .
Mo5 O30 2.078(9) .
Mo5 O28 2.086(10) .
Mo5 O13 2.398(8) .
Mo6 O58 1.676(9) .
Mo6 O17 1.782(9) .
Mo6 O30 1.810(10) .
Mo6 O25 2.068(9) .
Mo6 O26 2.121(9) .
Mo6 O13 2.429(9) .
Mo7 O48 1.688(9) .
Mo7 O2 1.876(9) .
Mo7 O5 1.896(9) .
Mo7 O17 2.029(9) .
Mo7 O24 2.075(8) .
Mo7 O36 2.211(8) .
Mo8 O42 1.681(9) .
Mo8 O10 1.782(9) .
Mo8 O28 1.796(9) .
Mo8 O25 2.056(9) .
Mo8 O22 2.121(9) .
Mo8 O13 2.409(9) .
Mo9 O64 1.709(10) .
Mo9 O65 1.713(10) .
Mo9 O4 1.876(9) .
Mo9 O14 1.989(9) .
Mo9 O11 2.212(9) .
Mo9 O33 2.214(8) .
Mo9 Sr1 3.6083(16) .
Mo10 O63 1.696(11) .
Mo10 O71 1.693(10) .
Mo10 O14 1.818(9) .
Mo10 O25 2.033(9) .
Mo10 O22 2.328(8) .
Mo10 O26 2.408(9) .
Mo11 O74 1.697(10) .
Mo11 O73 1.704(10) .
Mo11 O32 1.848(10) .
Mo11 O43 2.045(10) .
Mo11 O34 2.338(9) .
Mo11 O53 2.342(9) .
Mo12 O61 1.680(9) .
Mo12 O18 1.885(10) .
Mo12 O44 1.888(9) .
Mo12 O49 1.945(10) .
Mo12 O62 2.109(10) .
Mo12 O9 2.308(9) .
Mo13 O67 1.677(10) .
Mo13 O29 1.772(10) .
Mo13 O39 1.824(10) .
Mo13 O43 2.055(10) .
Mo13 O53 2.127(9) .
Mo13 O21 2.393(9) .
Mo14 O54 1.684(9) .
Mo14 O8 1.870(9) .
Mo14 O56 1.896(9) .
Mo14 O29 2.041(10) .
Mo14 O59 2.060(9) .
Mo14 O35 2.222(9) .
Mo15 O46 1.688(10) .
Mo15 O52 1.762(9) .
Mo15 O60 1.807(10) .
Mo15 O43 2.058(10) .
Mo15 O34 2.129(9) .
Mo15 O21 2.429(9) .
Mo16 O50 1.668(9) .
Mo16 O7 1.879(10) .
Mo16 O15 1.892(9) .
Mo16 O19 1.912(9) .
Mo16 O16 2.116(9) .
Mo16 O38 2.312(8) .
Mo17 O51 1.692(10) .
Mo17 O72 1.698(10) .
Mo17 O4 1.936(9) .
Mo17 O32 1.945(9) .
Mo17 O37 2.272(9) .
Mo17 O6 2.281(9) .
Mo17 Sr1 3.6886(17) .
Mo18 O57 1.684(9) .
Mo18 O41 1.770(10) .
Mo18 O62 1.784(10) .
Mo18 O39 2.073(10) .
Mo18 O60 2.096(11) .
Mo18 O21 2.415(8) .
Sr1 O11 2.543(9) .
Sr1 O33 2.555(9) .
Sr1 O37 2.577(9) .
Sr1 O6 2.600(9) .
Sr1 O35 2.628(9) .
Sr1 O1 2.641(8) .
Sr1 O27 2.645(8) .
Sr1 O36 2.659(9) .
Sr1 O4 2.856(9) .
Sr1 P1 3.221(3) .
Sr1 P2 3.239(3) .
Cu1 O40 1.935(9) 2_655
Cu1 O40 1.935(9) 2_655
Cu1 O31 1.954(9) .
Cu1 O64 2.124(11) 2_655
Cu1 O65 2.157(10) .
Cu1 O76 2.195(12) .
Cu1 O75 2.241(11) .
P1 O35 1.513(9) .
P1 O9 1.522(9) .
P1 O1 1.523(9) .
P1 O21 1.572(9) .
P2 O36 1.518(9) .
P2 O27 1.522(8) .
P2 O38 1.528(8) .
P2 O13 1.579(9) .
P3 O31 1.516(9) .
P3 O12 1.517(9) .
P3 O11 1.526(9) .
P3 O22 1.572(9) .
P4 O40 1.513(9) .
P4 O33 1.532(9) .
P4 O24 1.539(9) .
P4 O26 1.555(9) .
P5 O59 1.516(10) .
P5 O6 1.519(10) .
P5 O69 1.534(10) .
P5 O53 1.566(10) .
P6 O23 1.518(9) .
P6 O37 1.527(9) .
P6 O47 1.544(10) .
P6 O34 1.574(9) .
O40 Cu1 1.935(9) 2_645
O64 Cu1 2.124(11) 2_645
N2 C5 1.31(2) .
N2 C11 1.34(2) .
N3 C12 1.31(2) .
N3 C9 1.37(2) .
N3 C7 1.43(2) .
N4 C5 1.29(3) .
N4 C13 1.36(3) .
N5 C10 1.34(2) .
N5 C12 1.34(2) .
N6 C14 1.35(3) .
N6 C20 1.42(4) .
N6 C26 1.511(18) .
N7 C15 1.37(3) .
N7 C19 1.38(3) .
N7 C17 1.45(3) .
C6 C17 1.51(3) .
C6 C8 1.54(3) .
C7 C8 1.47(2) .
C9 C10 1.36(3) .
C11 C13 1.35(3) .
N8 C16 1.35(3) .
N8 C19 1.36(3) .
C14 N10 1.32(4) .
C15 C16 1.34(3) .
N9 C24 1.45(3) .
N9 C23 1.50(3) .
C18 N10 1.37(3) .
C18 C20 1.39(4) .
C21 C22 1.41(3) .
C21 C23 1.46(3) .
C24 C25 1.39(4) .
C26 C27 1.483(18) .
C27 C29 1.489(18) .
N11 C28 1.470(18) .
C28 C29 1.520(19) .

loop_
_geom_hbond_atom_site_label_D
_geom_hbond_atom_site_label_H
_geom_hbond_atom_site_label_A
_geom_hbond_distance_DH
_geom_hbond_distance_HA
_geom_hbond_distance_DA
_geom_hbond_angle_DHA
_geom_hbond_site_symmetry_A
N1 H1A O2W 0.86 1.69 2.55(3) 175.6 .
O75 H75A O65 0.85 2.85 2.946(14) 88.2 .
O76 H76A O6 0.85 2.43 3.209(15) 152.7 .
O75 H75B O37 0.85 2.31 3.064(13) 147.5 2_655
O75 H75B O4 0.85 2.53 3.275(14) 146.8 2_655
O75 H75B O72 0.85 2.58 3.105(16) 120.6 2_655
O1W H1WB O74 0.85 2.24 2.91(2) 134.9 3_666
O1W H1WB O72 0.85 2.43 2.91(2) 116.4 1_565
O3W H3WA O70 0.85 2.24 2.96(2) 143.1 1_565
O3W H3WB O66 0.85 2.77 3.01(3) 97.9 2
O2W H2WB O39 0.85 2.50 3.026(19) 121.2 3_666
O4W H4WB O73 0.85 2.52 2.85(4) 103.9 4_565
O4W H4WB O46 0.85 2.68 3.17(4) 118.3 4_565
N2 H2A O49 0.86 2.00 2.830(17) 160.8 4_666
N5 H5 O31 0.86 2.26 2.911(17) 132.2 2_655
N8 H8 O16 0.86 2.23 3.06(2) 161.8 2_655
N10 H10A O24 0.86 2.21 3.04(3) 160.1 1_565
